data_7004554
loop_
_publ_author_name
'Jura, Marek'
'Levason, William'
'Reid, Gillian'
'Webster, Michael'

_publ_section_title
;
 Preparation and properties of sterically demanding and chiral
 distibine ligands
;
_journal_issue 42
_journal_name_full 'Dalton Transactions'
_journal_page_first 5774
_journal_page_last 5782
_journal_paper_doi 10.1039/b808493a
_journal_year 2008
_chemical_formula_moiety 'C28 H36 O4 Sb4'
_chemical_formula_structural '(C14 H18 Sb2)2 O4'
_chemical_formula_sum 'C28 H36 O4 Sb4'
_chemical_formula_weight 923.57
_chemical_name_common bis((1,8-bis(dimethylstibino)naphthalene)di(mu!3$-oxido))
_chemical_name_systematic
;
bis((1,8-bis(dimethylstibino)naphthalene)di(\m~3~-oxido))
;
_space_group_IT_number 62
_symmetry_cell_setting orthorhombic
_symmetry_Int_Tables_number 62
_symmetry_space_group_name_Hall '-P 2ac 2n'
_symmetry_space_group_name_H-M 'P n m a'
_atom_sites_solution_hydrogens geom
_atom_sites_solution_primary direct
_atom_sites_solution_secondary difmap
_audit_creation_date 2008-06-20
_audit_creation_method 'SHELXL-97 + hand edit'
_audit_update_record ' 2008-06-20 revised (improved) disorder treatment of 1 naphthyl group.'
_cell_angle_alpha 90.00
_cell_angle_beta 90.00
_cell_angle_gamma 90.00
_cell_formula_units_Z 4
_cell_length_a 20.032(2)
_cell_length_b 13.1268(10)
_cell_length_c 10.7375(10)
_cell_measurement_reflns_used 3592
_cell_measurement_temperature 120(2)
_cell_measurement_theta_max 27.48
_cell_measurement_theta_min 2.91
_cell_volume 2823.5(4)
_computing_structure_refinement 'SHELXL-97 (Sheldrick, 1997)'
_computing_structure_solution 'SHELXS-97 (Sheldrick, 1997)'
_diffrn_ambient_temperature 120(2)
_diffrn_measured_fraction_theta_full 0.995
_diffrn_measured_fraction_theta_max 0.995
_diffrn_measurement_device_type 'Bruker-Nonius 95mm CCD camera on \k-goniostat'
_diffrn_measurement_method '\f & \w scans'
_diffrn_radiation_monochromator '10cm confocal mirrors'
_diffrn_radiation_source 'Bruker-Nonius FR591 rotating anode'
_diffrn_radiation_type MoK\a
_diffrn_radiation_wavelength 0.71073
_diffrn_reflns_av_R_equivalents 0.0327
_diffrn_reflns_av_sigmaI/netI 0.0233
_diffrn_reflns_limit_h_max 26
_diffrn_reflns_limit_h_min -22
_diffrn_reflns_limit_k_max 16
_diffrn_reflns_limit_k_min -16
_diffrn_reflns_limit_l_max 13
_diffrn_reflns_limit_l_min -13
_diffrn_reflns_number 23985
_diffrn_reflns_theta_full 27.50
_diffrn_reflns_theta_max 27.50
_diffrn_reflns_theta_min 3.59
_diffrn_standards_number 0
_exptl_absorpt_coefficient_mu 3.819
_exptl_absorpt_correction_T_max 1.0000
_exptl_absorpt_correction_T_min 0.6765
_exptl_absorpt_correction_type multi-scan
_exptl_absorpt_process_details 'G.M. Sheldrick, (2007). SADABS. Version 2007/2. Bruker AXS Inc.'
_exptl_crystal_colour yellow
_exptl_crystal_density_diffrn 2.173
_exptl_crystal_density_method 'not measured'
_exptl_crystal_description block
_exptl_crystal_F_000 1760
_exptl_crystal_size_max 0.11
_exptl_crystal_size_mid 0.06
_exptl_crystal_size_min 0.03
_refine_diff_density_max 0.875
_refine_diff_density_min -1.391
_refine_diff_density_rms 0.161
_refine_ls_extinction_method none
_refine_ls_goodness_of_fit_ref 1.376
_refine_ls_hydrogen_treatment constr
_refine_ls_matrix_type full
_refine_ls_number_parameters 233
_refine_ls_number_reflns 3358
_refine_ls_number_restraints 11
_refine_ls_restrained_S_all 1.375
_refine_ls_R_factor_all 0.0537
_refine_ls_R_factor_gt 0.0494
_refine_ls_shift/su_max 0.000
_refine_ls_shift/su_mean 0.000
_refine_ls_structure_factor_coef Fsqd
_refine_ls_weighting_details 'w=1/[\s^2^(Fo^2^)+(0.0000P)^2^+26.4000P] where P=(Fo^2^+2Fc^2^)/3'
_refine_ls_weighting_scheme calc
_refine_ls_wR_factor_gt 0.1035
_refine_ls_wR_factor_ref 0.1053
_reflns_number_gt 3114
_reflns_number_total 3358
_reflns_threshold_expression I>2sigma(I)
_cod_data_source_file b808493a.txt
_cod_data_source_block 07mj004_[C28H36O4Sb4]
_cod_database_code 7004554

loop_
_symmetry_equiv_pos_as_xyz
'x, y, z'
'-x+1/2, -y, z+1/2'
'-x, y+1/2, -z'
'x+1/2, -y+1/2, -z+1/2'
'-x, -y, -z'
'x-1/2, y, -z-1/2'
'x, -y-1/2, z'
'-x-1/2, y-1/2, z-1/2'

loop_
_atom_site_label
_atom_site_type_symbol
_atom_site_fract_x
_atom_site_fract_y
_atom_site_fract_z
_atom_site_U_iso_or_equiv
_atom_site_adp_type
_atom_site_occupancy
_atom_site_symmetry_multiplicity
_atom_site_calc_flag
_atom_site_refinement_flags
_atom_site_disorder_assembly
_atom_site_disorder_group
Sb1 Sb 0.33397(3) 0.2500 0.78926(6) 0.02872(16) Uani 1 2 d S . .
Sb2 Sb 0.20132(3) 0.2500 0.61873(6) 0.03587(18) Uani 1 2 d S . .
Sb3 Sb 0.33516(3) 0.12612(4) 0.51846(5) 0.04081(16) Uani 1 1 d . . .
O1 O 0.2756(2) 0.1484(4) 0.6802(4) 0.0321(10) Uani 1 1 d . . .
O2 O 0.2716(3) 0.2500 0.4726(6) 0.0303(15) Uani 1 2 d S . .
O3 O 0.3809(3) 0.2500 0.6133(6) 0.0350(16) Uani 1 2 d S . .
C1 C 0.2589(5) 0.2500 0.9329(10) 0.037(2) Uani 1 2 d S . .
C2 C 0.2862(5) 0.2500 1.0521(10) 0.042(3) Uani 1 2 d S . .
H2 H 0.3334 0.2500 1.0614 0.050 Uiso 1 2 calc SR . .
C3 C 0.2457(6) 0.2500 1.1593(11) 0.045(3) Uani 1 2 d S . .
H3 H 0.2654 0.2500 1.2397 0.053 Uiso 1 2 calc SR . .
C4 C 0.1786(6) 0.2500 1.1472(11) 0.046(3) Uani 1 2 d S . .
H4 H 0.1515 0.2500 1.2198 0.055 Uiso 1 2 calc SR . .
C5 C 0.1476(5) 0.2500 1.0284(10) 0.039(2) Uani 1 2 d S . .
C6 C 0.0777(5) 0.2500 1.0180(12) 0.042(3) Uani 1 2 d S . .
H6 H 0.0512 0.2500 1.0914 0.051 Uiso 1 2 calc SR . .
C7 C 0.0478(5) 0.2500 0.9062(12) 0.047(3) Uani 1 2 d S . .
H7 H 0.0004 0.2500 0.9012 0.057 Uiso 1 2 calc SR . .
C8 C 0.0859(5) 0.2500 0.7966(11) 0.042(3) Uani 1 2 d S . .
H8 H 0.0637 0.2500 0.7185 0.050 Uiso 1 2 calc SR . .
C9 C 0.1555(5) 0.2500 0.7991(10) 0.039(2) Uani 1 2 d S . .
C10 C 0.1890(5) 0.2500 0.9186(10) 0.033(2) Uani 1 2 d S . .
C11 C 0.3950(4) 0.1317(6) 0.8621(7) 0.0390(17) Uani 1 1 d . . .
H11A H 0.3725 0.0661 0.8511 0.058 Uiso 1 1 calc R . .
H11B H 0.4028 0.1437 0.9510 0.058 Uiso 1 1 calc R . .
H11C H 0.4378 0.1309 0.8179 0.058 Uiso 1 1 calc R . .
C12 C 0.1427(4) 0.1330(9) 0.5389(9) 0.063(3) Uani 1 1 d . . .
H12A H 0.1456 0.1369 0.4480 0.095 Uiso 1 1 calc R . .
H12B H 0.0962 0.1412 0.5649 0.095 Uiso 1 1 calc R . .
H12C H 0.1593 0.0666 0.5670 0.095 Uiso 1 1 calc R . .
C13A C 0.3929(8) 0.1330(10) 0.3623(17) 0.025(4) Uani 0.50 1 d PD . -1
C14A C 0.4112(9) 0.0390(14) 0.3148(17) 0.048(4) Uani 0.50 1 d PD . -1
H14A H 0.3943 -0.0220 0.3505 0.058 Uiso 0.50 1 calc PR . -1
C15A C 0.4548(9) 0.0351(17) 0.2138(17) 0.055(5) Uani 0.50 1 d PD . -1
H15A H 0.4673 -0.0298 0.1823 0.067 Uiso 0.50 1 calc PR . -1
C16A C 0.4810(15) 0.1212(17) 0.157(2) 0.049(7) Uani 0.50 1 d PD . -1
H16A H 0.5100 0.1165 0.0871 0.059 Uiso 0.50 1 calc PR . -1
C17A C 0.4625(7) 0.2152(12) 0.2073(14) 0.043(5) Uani 0.50 1 d PD . -1
C18A C 0.4900(9) 0.3011(16) 0.1505(17) 0.050(5) Uani 0.50 1 d PD . -1
H18A H 0.5206 0.2938 0.0836 0.060 Uiso 0.50 1 calc PR . -1
C19A C 0.4722(16) 0.398(2) 0.193(2) 0.049(7) Uani 0.50 1 d PD . -1
H19A H 0.4898 0.4565 0.1527 0.059 Uiso 0.50 1 calc PR . -1
C20A C 0.4284(9) 0.4087(14) 0.2937(16) 0.044(4) Uani 0.50 1 d PD . -1
H20A H 0.4163 0.4750 0.3212 0.053 Uiso 0.50 1 calc PR . -1
C21A C 0.4026(9) 0.3239(10) 0.3539(19) 0.030(4) Uani 0.50 1 d PD . -1
C22A C 0.4178(6) 0.2260(8) 0.3115(12) 0.025(4) Uani 0.50 1 d PD . -1
C23 C 0.3982(5) 0.0163(7) 0.6039(10) 0.067(3) Uani 1 1 d . . .
H23A H 0.4406 0.0483 0.6270 0.101 Uiso 1 1 calc R . .
H23B H 0.4066 -0.0395 0.5453 0.101 Uiso 1 1 calc R . .
H23C H 0.3763 -0.0107 0.6786 0.101 Uiso 1 1 calc R . .
C24 C 0.2695(6) 0.0191(7) 0.4349(11) 0.074(3) Uani 1 1 d . . .
H24A H 0.2407 -0.0109 0.4990 0.110 Uiso 1 1 calc R . .
H24B H 0.2957 -0.0348 0.3947 0.110 Uiso 1 1 calc R . .
H24C H 0.2419 0.0535 0.3724 0.110 Uiso 1 1 calc R . .

loop_
_atom_site_aniso_label
_atom_site_aniso_U_11
_atom_site_aniso_U_22
_atom_site_aniso_U_33
_atom_site_aniso_U_23
_atom_site_aniso_U_13
_atom_site_aniso_U_12
Sb1 0.0196(3) 0.0416(4) 0.0249(3) 0.000 -0.0024(2) 0.000
Sb2 0.0212(3) 0.0571(5) 0.0293(3) 0.000 -0.0050(3) 0.000
Sb3 0.0398(3) 0.0432(3) 0.0394(3) -0.0125(2) -0.0108(2) 0.0115(2)
O1 0.029(2) 0.034(3) 0.033(2) 0.002(2) -0.0050(19) -0.003(2)
O2 0.020(3) 0.041(4) 0.030(3) 0.000 -0.005(3) 0.000
O3 0.024(3) 0.054(5) 0.027(3) 0.000 0.001(3) 0.000
C1 0.030(5) 0.054(7) 0.028(5) 0.000 -0.001(4) 0.000
C2 0.029(5) 0.064(8) 0.032(5) 0.000 -0.003(4) 0.000
C3 0.040(6) 0.063(8) 0.031(5) 0.000 0.002(5) 0.000
C4 0.046(6) 0.058(7) 0.034(6) 0.000 0.010(5) 0.000
C5 0.031(5) 0.052(7) 0.033(5) 0.000 0.004(4) 0.000
C6 0.036(5) 0.035(6) 0.056(7) 0.000 0.018(5) 0.000
C7 0.024(5) 0.058(8) 0.059(8) 0.000 0.007(5) 0.000
C8 0.023(5) 0.053(7) 0.049(6) 0.000 0.002(4) 0.000
C9 0.018(4) 0.061(7) 0.038(6) 0.000 -0.002(4) 0.000
C10 0.025(4) 0.040(6) 0.034(5) 0.000 0.002(4) 0.000
C11 0.033(3) 0.050(5) 0.034(4) 0.006(4) -0.006(3) 0.008(3)
C12 0.032(4) 0.107(9) 0.051(5) -0.006(6) -0.010(4) -0.014(5)
C13A 0.023(7) 0.021(9) 0.032(7) -0.012(9) -0.006(6) -0.002(7)
C14A 0.050(11) 0.047(11) 0.047(10) -0.015(10) -0.004(8) 0.005(9)
C15A 0.044(10) 0.074(14) 0.049(12) -0.018(11) -0.005(9) 0.034(11)
C16A 0.026(9) 0.10(2) 0.018(14) 0.001(13) 0.011(10) 0.008(12)
C17A 0.022(6) 0.076(15) 0.032(7) -0.001(7) -0.005(6) -0.005(7)
C18A 0.031(9) 0.085(14) 0.033(9) -0.005(10) -0.001(7) -0.001(9)
C19A 0.051(16) 0.083(18) 0.013(13) -0.007(12) 0.015(10) -0.024(14)
C20A 0.045(10) 0.043(10) 0.046(10) 0.008(9) -0.013(8) -0.009(9)
C21A 0.030(9) 0.016(10) 0.043(10) 0.010(10) -0.009(7) 0.006(8)
C22A 0.020(5) 0.023(14) 0.032(6) 0.003(5) -0.005(5) 0.001(5)
C23 0.081(7) 0.046(5) 0.075(7) -0.019(5) -0.033(6) 0.030(5)
C24 0.092(8) 0.044(5) 0.084(7) -0.031(5) -0.035(6) 0.005(5)

loop_
_atom_type_symbol
_atom_type_description
_atom_type_scat_dispersion_real
_atom_type_scat_dispersion_imag
_atom_type_scat_source
C C 0.0033 0.0016 'International Tables Vol C Tables 4.2.6.8 and 6.1.1.4'
H H 0.0000 0.0000 'International Tables Vol C Tables 4.2.6.8 and 6.1.1.4'
Sb Sb -0.5866 1.5461 'International Tables Vol C Tables 4.2.6.8 and 6.1.1.4'
O O 0.0106 0.0060 'International Tables Vol C Tables 4.2.6.8 and 6.1.1.4'

loop_
_geom_angle_atom_site_label_1
_geom_angle_atom_site_label_2
_geom_angle_atom_site_label_3
_geom_angle
_geom_angle_site_symmetry_1
_geom_angle_site_symmetry_3
_geom_angle_publ_flag
O3 Sb1 C11 94.2(2) . . ?
O3 Sb1 C11 94.2(2) . 7_565 ?
C11 Sb1 C11 93.9(4) . 7_565 ?
O3 Sb1 O1 75.61(19) . . ?
C11 Sb1 O1 93.5(3) . . ?
C11 Sb1 O1 167.9(2) 7_565 . ?
O3 Sb1 O1 75.61(19) . 7_565 ?
C11 Sb1 O1 167.9(2) . 7_565 ?
C11 Sb1 O1 93.5(3) 7_565 7_565 ?
O1 Sb1 O1 77.8(3) . 7_565 ?
O3 Sb1 C1 162.2(3) . . ?
C11 Sb1 C1 97.9(3) . . ?
C11 Sb1 C1 97.9(3) 7_565 . ?
O1 Sb1 C1 90.6(2) . . ?
O1 Sb1 C1 90.6(2) 7_565 . ?
O3 Sb1 Sb2 81.87(18) . . ?
C11 Sb1 Sb2 133.0(2) . . ?
C11 Sb1 Sb2 133.0(2) 7_565 . ?
O1 Sb1 Sb2 40.05(13) . . ?
O1 Sb1 Sb2 40.05(13) 7_565 . ?
C1 Sb1 Sb2 80.3(3) . . ?
O1 Sb2 O1 78.7(3) . 7_565 ?
O1 Sb2 O2 76.17(18) . . ?
O1 Sb2 O2 76.17(18) 7_565 . ?
O1 Sb2 C12 93.4(3) . . ?
O1 Sb2 C12 168.5(3) 7_565 . ?
O2 Sb2 C12 94.0(3) . . ?
O1 Sb2 C12 168.5(3) . 7_565 ?
O1 Sb2 C12 93.4(3) 7_565 7_565 ?
O2 Sb2 C12 94.0(3) . 7_565 ?
C12 Sb2 C12 93.2(6) . 7_565 ?
O1 Sb2 C9 91.1(2) . . ?
O1 Sb2 C9 91.1(2) 7_565 . ?
O2 Sb2 C9 163.4(3) . . ?
C12 Sb2 C9 97.4(3) . . ?
C12 Sb2 C9 97.4(3) 7_565 . ?
O1 Sb2 Sb1 40.52(13) . . ?
O1 Sb2 Sb1 40.52(13) 7_565 . ?
O2 Sb2 Sb1 82.66(17) . . ?
C12 Sb2 Sb1 133.4(3) . . ?
C12 Sb2 Sb1 133.4(3) 7_565 . ?
C9 Sb2 Sb1 80.8(3) . . ?
O1 Sb2 Sb3 80.84(13) . 7_565 ?
O1 Sb2 Sb3 38.66(13) 7_565 7_565 ?
O2 Sb2 Sb3 38.57(10) . 7_565 ?
C12 Sb2 Sb3 132.3(3) . 7_565 ?
C12 Sb2 Sb3 87.8(3) 7_565 7_565 ?
C9 Sb2 Sb3 129.8(2) . 7_565 ?
Sb1 Sb2 Sb3 61.207(17) . 7_565 ?
O1 Sb2 Sb3 38.66(13) . . ?
O1 Sb2 Sb3 80.84(13) 7_565 . ?
O2 Sb2 Sb3 38.57(10) . . ?
C12 Sb2 Sb3 87.8(3) . . ?
C12 Sb2 Sb3 132.3(3) 7_565 . ?
C9 Sb2 Sb3 129.8(2) . . ?
Sb1 Sb2 Sb3 61.207(17) . . ?
Sb3 Sb2 Sb3 58.74(2) 7_565 . ?
C13A Sb3 O2 96.6(5) . . ?
C13A Sb3 C24 91.9(5) . . ?
O2 Sb3 C24 92.2(3) . . ?
C13A Sb3 C23 92.8(6) . . ?
O2 Sb3 C23 167.5(3) . . ?
C24 Sb3 C23 95.8(4) . . ?
C13A Sb3 O3 96.6(4) . . ?
O2 Sb3 O3 77.49(19) . . ?
C24 Sb3 O3 167.3(3) . . ?
C23 Sb3 O3 93.2(3) . . ?
C13A Sb3 O1 169.6(4) . . ?
O2 Sb3 O1 75.4(2) . . ?
C24 Sb3 O1 95.1(4) . . ?
C23 Sb3 O1 94.2(3) . . ?
O3 Sb3 O1 75.3(2) . . ?
C13A Sb3 C21A 14.2(4) . 7_565 ?
O2 Sb3 C21A 87.5(4) . 7_565 ?
C24 Sb3 C21A 103.1(5) . 7_565 ?
C23 Sb3 C21A 100.1(5) . 7_565 ?
O3 Sb3 C21A 84.1(4) . 7_565 ?
O1 Sb3 C21A 155.5(4) . 7_565 ?
C13A Sb3 Sb3 87.4(4) . 7_565 ?
O2 Sb3 Sb3 40.00(13) . 7_565 ?
C24 Sb3 Sb3 131.4(3) . 7_565 ?
C23 Sb3 Sb3 132.8(3) . 7_565 ?
O3 Sb3 Sb3 40.10(14) . 7_565 ?
O1 Sb3 Sb3 82.11(13) . 7_565 ?
C21A Sb3 Sb3 73.6(3) 7_565 7_565 ?
C13A Sb3 Sb2 134.8(5) . . ?
O2 Sb3 Sb2 38.26(18) . . ?
C24 Sb3 Sb2 87.8(3) . . ?
C23 Sb3 Sb2 132.3(3) . . ?
O3 Sb3 Sb2 79.50(16) . . ?
O1 Sb3 Sb2 38.19(13) . . ?
C21A Sb3 Sb2 125.4(4) 7_565 . ?
Sb3 Sb3 Sb2 60.628(12) 7_565 . ?
Sb2 O1 Sb1 99.4(2) . . ?
Sb2 O1 Sb3 103.1(2) . . ?
Sb1 O1 Sb3 103.16(19) . . ?
Sb2 O2 Sb3 103.2(2) . 7_565 ?
Sb2 O2 Sb3 103.2(2) . . ?
Sb3 O2 Sb3 100.0(3) 7_565 . ?
Sb1 O3 Sb3 103.7(2) . . ?
Sb1 O3 Sb3 103.7(2) . 7_565 ?
Sb3 O3 Sb3 99.8(3) . 7_565 ?
C2 C1 C10 119.5(10) . . ?
C2 C1 Sb1 112.5(7) . . ?
C10 C1 Sb1 128.0(8) . . ?
C1 C2 C3 121.6(10) . . ?
C1 C2 H2 119.2 . . ?
C3 C2 H2 119.2 . . ?
C4 C3 C2 119.7(11) . . ?
C4 C3 H3 120.1 . . ?
C2 C3 H3 120.1 . . ?
C3 C4 C5 121.4(10) . . ?
C3 C4 H4 119.3 . . ?
C5 C4 H4 119.3 . . ?
C6 C5 C4 120.4(10) . . ?
C6 C5 C10 120.5(10) . . ?
C4 C5 C10 119.0(9) . . ?
C7 C6 C5 121.1(10) . . ?
C7 C6 H6 119.5 . . ?
C5 C6 H6 119.5 . . ?
C6 C7 C8 120.4(10) . . ?
C6 C7 H7 119.8 . . ?
C8 C7 H7 119.8 . . ?
C9 C8 C7 121.9(11) . . ?
C9 C8 H8 119.1 . . ?
C7 C8 H8 119.1 . . ?
C8 C9 C10 118.7(10) . . ?
C8 C9 Sb2 114.2(8) . . ?
C10 C9 Sb2 127.1(7) . . ?
C1 C10 C5 118.8(9) . . ?
C1 C10 C9 123.9(9) . . ?
C5 C10 C9 117.4(9) . . ?
Sb1 C11 H11A 109.5 . . ?
Sb1 C11 H11B 109.5 . . ?
H11A C11 H11B 109.5 . . ?
Sb1 C11 H11C 109.5 . . ?
H11A C11 H11C 109.5 . . ?
H11B C11 H11C 109.5 . . ?
Sb2 C12 H12A 109.5 . . ?
Sb2 C12 H12B 109.5 . . ?
H12A C12 H12B 109.5 . . ?
Sb2 C12 H12C 109.5 . . ?
H12A C12 H12C 109.5 . . ?
H12B C12 H12C 109.5 . . ?
C14A C13A C22A 121.9(16) . . ?
C14A C13A Sb3 114.4(12) . . ?
C22A C13A Sb3 123.4(11) . . ?
C13A C14A C15A 119.0(18) . . ?
C13A C14A H14A 120.5 . . ?
C15A C14A H14A 120.5 . . ?
C16A C15A C14A 123.3(19) . . ?
C16A C15A H15A 118.3 . . ?
C14A C15A H15A 118.3 . . ?
C15A C16A C17A 117(2) . . ?
C15A C16A H16A 121.7 . . ?
C17A C16A H16A 121.7 . . ?
C18A C17A C16A 116.1(18) . . ?
C18A C17A C22A 120.3(13) . . ?
C16A C17A C22A 123.6(17) . . ?
C19A C18A C17A 119.6(17) . . ?
C19A C18A H18A 120.2 . . ?
C17A C18A H18A 120.2 . . ?
C18A C19A C20A 120(2) . . ?
C18A C19A H19A 119.9 . . ?
C20A C19A H19A 119.9 . . ?
C21A C20A C19A 120.8(19) . . ?
C21A C20A H20A 119.6 . . ?
C19A C20A H20A 119.6 . . ?
C20A C21A C22A 120.3(16) . . ?
C20A C21A Sb3 110.2(11) . 7_565 ?
C22A C21A Sb3 129.5(12) . 7_565 ?
C21A C22A C13A 125.8(12) . . ?
C21A C22A C17A 118.7(14) . . ?
C13A C22A C17A 115.5(12) . . ?
Sb3 C23 H23A 109.5 . . ?
Sb3 C23 H23B 109.5 . . ?
H23A C23 H23B 109.5 . . ?
Sb3 C23 H23C 109.5 . . ?
H23A C23 H23C 109.5 . . ?
H23B C23 H23C 109.5 . . ?
Sb3 C24 H24A 109.5 . . ?
Sb3 C24 H24B 109.5 . . ?
H24A C24 H24B 109.5 . . ?
Sb3 C24 H24C 109.5 . . ?
H24A C24 H24C 109.5 . . ?
H24B C24 H24C 109.5 . . ?

loop_
_geom_bond_atom_site_label_1
_geom_bond_atom_site_label_2
_geom_bond_distance
_geom_bond_site_symmetry_2
_geom_bond_publ_flag
Sb1 O3 2.111(7) . ?
Sb1 C11 2.125(7) . ?
Sb1 C11 2.125(7) 7_565 ?
Sb1 O1 2.125(5) . ?
Sb1 O1 2.125(5) 7_565 ?
Sb1 C1 2.155(10) . ?
Sb1 Sb2 3.2270(9) . ?
Sb2 O1 2.105(5) . ?
Sb2 O1 2.105(5) 7_565 ?
Sb2 O2 2.108(7) . ?
Sb2 C12 2.114(9) . ?
Sb2 C12 2.114(9) 7_565 ?
Sb2 C9 2.143(11) . ?
Sb2 Sb3 3.3154(8) 7_565 ?
Sb2 Sb3 3.3154(8) . ?
Sb3 C13A 2.039(17) . ?
Sb3 O2 2.123(4) . ?
Sb3 C24 2.123(9) . ?
Sb3 C23 2.125(9) . ?
Sb3 O3 2.126(4) . ?
Sb3 O1 2.127(5) . ?
Sb3 C21A 2.319(19) 7_565 ?
Sb3 Sb3 3.2522(11) 7_565 ?
O2 Sb3 2.123(4) 7_565 ?
O3 Sb3 2.126(4) 7_565 ?
C1 C2 1.392(14) . ?
C1 C10 1.409(13) . ?
C2 C3 1.409(15) . ?
C2 H2 0.9500 . ?
C3 C4 1.350(16) . ?
C3 H3 0.9500 . ?
C4 C5 1.419(16) . ?
C4 H4 0.9500 . ?
C5 C6 1.405(15) . ?
C5 C10 1.441(14) . ?
C6 C7 1.343(17) . ?
C6 H6 0.9500 . ?
C7 C8 1.402(16) . ?
C7 H7 0.9500 . ?
C8 C9 1.396(13) . ?
C8 H8 0.9500 . ?
C9 C10 1.447(14) . ?
C11 H11A 0.9800 . ?
C11 H11B 0.9800 . ?
C11 H11C 0.9800 . ?
C12 H12A 0.9800 . ?
C12 H12B 0.9800 . ?
C12 H12C 0.9800 . ?
C13A C14A 1.385(15) . ?
C13A C22A 1.427(14) . ?
C14A C15A 1.393(16) . ?
C14A H14A 0.9500 . ?
C15A C16A 1.388(17) . ?
C15A H15A 0.9500 . ?
C16A C17A 1.397(18) . ?
C16A H16A 0.9500 . ?
C17A C18A 1.396(16) . ?
C17A C22A 1.439(15) . ?
C18A C19A 1.393(18) . ?
C18A H18A 0.9500 . ?
C19A C20A 1.403(17) . ?
C19A H19A 0.9500 . ?
C20A C21A 1.388(16) . ?
C20A H20A 0.9500 . ?
C21A C22A 1.398(16) . ?
C21A Sb3 2.319(19) 7_565 ?
C23 H23A 0.9800 . ?
C23 H23B 0.9800 . ?
C23 H23C 0.9800 . ?
C24 H24A 0.9800 . ?
C24 H24B 0.9800 . ?
C24 H24C 0.9800 . ?
